data_4504193
loop_
_publ_author_name
'Upreti, Shailesh'
'Datta, Ayan'
'Ramanan, Arunachalam'

_publ_section_title
;
 Role of Nonbonding Interactions in the Crystal Growth of Phenazinediamine
 Tetrahydrate:&#x00A0; New Insights into the Occurrence of 2D Water Layers
 in Crystal Hydrates
;
_journal_issue 5
_journal_name_full 'Crystal Growth &amp; Design'
_journal_page_first 966
_journal_paper_doi 10.1021/cg060958r
_journal_volume 7
_journal_year 2007
_chemical_formula_moiety 'C12 H10 N4, 4(H2 O)'
_chemical_formula_sum 'C12 H18 N4 O4'
_chemical_formula_weight 282.30
_chemical_name_common '2,3-Phenazinediamine tetrahydrated'
_chemical_name_systematic
; 
 2,3-Phenazinediamine tetrahydrated 
;
_space_group_IT_number 29
_symmetry_cell_setting orthorhombic
_symmetry_space_group_name_Hall 'P 2c -2ac'
_symmetry_space_group_name_H-M 'P c a 21'
_atom_sites_solution_hydrogens geom
_atom_sites_solution_primary direct
_atom_sites_solution_secondary difmap
_audit_creation_method SHELXL-97
_cell_angle_alpha 90.00
_cell_angle_beta 90.00
_cell_angle_gamma 90.00
_cell_formula_units_Z 4
_cell_length_a 16.7786(14)
_cell_length_b 18.1213(15)
_cell_length_c 4.7826(4)
_cell_measurement_reflns_used 2617
_cell_measurement_temperature 298(2)
_cell_measurement_theta_max 23.76
_cell_measurement_theta_min 2.55
_cell_volume 1454.1(2)
_computing_cell_refinement 'Bruker SMART'
_computing_data_collection 'Bruker SMART'
_computing_data_reduction 'Bruker SAINT'
_computing_molecular_graphics 'Bruker SHELXTL'
_computing_publication_material 'Bruker SHELXTL'
_computing_structure_refinement 'SHELXL-97 (Sheldrick, 1997)'
_computing_structure_solution 'SHELXS-97 (Sheldrick, 1990)'
_diffrn_ambient_temperature 298(2)
_diffrn_measured_fraction_theta_full 1.000
_diffrn_measured_fraction_theta_max 1.000
_diffrn_measurement_device_type 'CCD area detector'
_diffrn_measurement_method 'phi and omega scans'
_diffrn_radiation_monochromator graphite
_diffrn_radiation_source 'fine-focus sealed tube'
_diffrn_radiation_type MoK\a
_diffrn_radiation_wavelength 0.71073
_diffrn_reflns_av_R_equivalents 0.0438
_diffrn_reflns_av_sigmaI/netI 0.0222
_diffrn_reflns_limit_h_max 20
_diffrn_reflns_limit_h_min -20
_diffrn_reflns_limit_k_max 21
_diffrn_reflns_limit_k_min -21
_diffrn_reflns_limit_l_max 5
_diffrn_reflns_limit_l_min -5
_diffrn_reflns_number 14175
_diffrn_reflns_theta_full 25.50
_diffrn_reflns_theta_max 25.50
_diffrn_reflns_theta_min 1.12
_exptl_absorpt_coefficient_mu 0.098
_exptl_absorpt_correction_type none
_exptl_crystal_colour red
_exptl_crystal_density_diffrn 1.289
_exptl_crystal_density_method 'not measured'
_exptl_crystal_description fiber
_exptl_crystal_F_000 600
_exptl_crystal_size_max 0.419
_exptl_crystal_size_mid 0.128
_exptl_crystal_size_min 0.062
_refine_diff_density_max 0.261
_refine_diff_density_min -0.193
_refine_diff_density_rms 0.061
_refine_ls_abs_structure_details 'Flack H D (1983), Acta Cryst. A39, 876-881'
_refine_ls_extinction_method none
_refine_ls_goodness_of_fit_ref 1.343
_refine_ls_hydrogen_treatment constr
_refine_ls_matrix_type full
_refine_ls_number_parameters 153
_refine_ls_number_reflns 1529
_refine_ls_number_restraints 0
_refine_ls_restrained_S_all 1.343
_refine_ls_R_factor_all 0.0855
_refine_ls_R_factor_gt 0.0810
_refine_ls_shift/su_max 0.000
_refine_ls_shift/su_mean 0.000
_refine_ls_structure_factor_coef Fsqd
_refine_ls_weighting_details 'calc w=1/[\s^2^(Fo^2^)+(0.0832P)^2^+0.8552P] where P=(Fo^2^+2Fc^2^)/3'
_refine_ls_weighting_scheme calc
_refine_ls_wR_factor_gt 0.1931
_refine_ls_wR_factor_ref 0.2018
_reflns_number_gt 1466
_reflns_number_total 1529
_reflns_threshold_expression >2sigma(I)
_cod_data_source_file cg060958rsi20061229_100207.cif
_cod_data_source_block opda
_cod_depositor_comments
;
The following automatic conversions were performed:

'_symmetry_cell_setting' value 'Orthorhombic' changed to
'orthorhombic' according to
/home/saulius/struct/CIF-dictionaries/cif_core.dic dictionary named
'cif_core.dic' version 2.4.1 from 2010-06-29.

Automatic conversion script
Id: cif_fix_values 1715 2011-07-08 13:25:40Z adriana 
;
_cod_original_sg_symbol_H-M Pca2(1)
_cod_database_code 4504193

loop_
_symmetry_equiv_pos_as_xyz
'x, y, z'
'-x, -y, z+1/2'
'x+1/2, -y, z'
'-x+1/2, y, z+1/2'

loop_
_atom_site_label
_atom_site_type_symbol
_atom_site_fract_x
_atom_site_fract_y
_atom_site_fract_z
_atom_site_U_iso_or_equiv
_atom_site_adp_type
_atom_site_occupancy
_atom_site_symmetry_multiplicity
_atom_site_calc_flag
_atom_site_refinement_flags
O1 O 0.5439(3) 0.0167(2) 0.6607(11) 0.0496(12) Uani 1 1 d .
O2 O 0.2945(3) 0.0264(3) 0.0974(13) 0.0519(16) Uani 1 1 d .
O3 O 0.5327(3) 0.4701(3) 0.9585(14) 0.0515(17) Uani 1 1 d .
O4 O 0.2962(4) 0.5113(4) 0.3701(16) 0.078(2) Uani 1 1 d .
H1N H 0.3113 0.4003 0.2698 0.059(9) Uiso 1 1 d R
H2N H 0.3105 0.3384 0.0569 0.053(8) Uiso 1 1 d R
H3N H 0.3126 0.1432 0.0945 0.075(7) Uiso 1 1 d R
H4N H 0.2887 0.2290 0.0407 0.055(5) Uiso 1 1 d R
H1W H 0.5096 0.0128 0.5023 0.050(8) Uiso 1 1 d R
H5W H 0.5303 0.4219 0.9091 0.054(4) Uiso 1 1 d R
H2W H 0.5434 0.0663 0.7268 0.053(13) Uiso 1 1 d R
H6W H 0.5361 0.4955 1.1065 0.051(3) Uiso 1 1 d R
H3W H 0.2487 0.0044 0.1731 0.061(3) Uiso 1 1 d R
H8W H 0.3483 0.5256 0.4008 0.072(12) Uiso 1 1 d R
H4W H 0.3386 0.0123 0.0975 0.057(5) Uiso 1 1 d R
H7W H 0.2498 0.5099 0.4974 0.056(8) Uiso 1 1 d R
N1 N 0.5149(2) 0.3175(2) 0.9128(10) 0.0404(11) Uani 1 1 d .
N2 N 0.5192(2) 0.1650(2) 0.7982(10) 0.0407(10) Uani 1 1 d .
N3 N 0.3095(3) 0.3467(3) 0.2327(11) 0.0612(14) Uani 1 1 d .
N4 N 0.3130(3) 0.1968(3) 0.1198(12) 0.0572(14) Uani 1 1 d .
C1 C 0.5650(3) 0.2716(3) 1.0512(11) 0.0398(12) Uani 1 1 d .
C2 C 0.6162(3) 0.3003(3) 1.2609(13) 0.0512(15) Uani 1 1 d .
H2 H 0.6155 0.3504 1.3023 0.051 Uiso 1 1 calc R
C3 C 0.6665(3) 0.2541(4) 1.4021(13) 0.0549(16) Uani 1 1 d .
H3 H 0.7002 0.2732 1.5383 0.056 Uiso 1 1 calc R
C4 C 0.6678(3) 0.1782(4) 1.3444(14) 0.0563(17) Uani 1 1 d .
H4 H 0.7019 0.1475 1.4439 0.068 Uiso 1 1 calc R
C5 C 0.6203(3) 0.1499(3) 1.1468(14) 0.0503(14) Uani 1 1 d .
H5 H 0.6225 0.0996 1.1090 0.051 Uiso 1 1 calc R
C6 C 0.5668(3) 0.1950(3) 0.9942(12) 0.0414(13) Uani 1 1 d .
C7 C 0.4694(3) 0.2087(3) 0.6657(12) 0.0375(12) Uani 1 1 d .
C8 C 0.4178(3) 0.1806(3) 0.4542(13) 0.0453(13) Uani 1 1 d .
H8 H 0.4195 0.1305 0.4119 0.044 Uiso 1 1 calc R
C9 C 0.3661(3) 0.2250(3) 0.3120(13) 0.0458(14) Uani 1 1 d .
C10 C 0.3650(3) 0.3036(3) 0.3650(11) 0.0426(13) Uani 1 1 d .
C11 C 0.4137(3) 0.3317(3) 0.5663(12) 0.0464(13) Uani 1 1 d .
H11 H 0.4120 0.3821 0.6025 0.056 Uiso 1 1 calc R
C12 C 0.4673(3) 0.2870(3) 0.7239(11) 0.0380(12) Uani 1 1 d .

loop_
_atom_site_aniso_label
_atom_site_aniso_U_11
_atom_site_aniso_U_22
_atom_site_aniso_U_33
_atom_site_aniso_U_23
_atom_site_aniso_U_13
_atom_site_aniso_U_12
O1 0.055(2) 0.042(2) 0.042(3) 0.005(2) -0.007(3) 0.0011(18)
O2 0.053(3) 0.047(4) 0.054(3) 0.001(3) -0.006(3) 0.008(3)
O3 0.061(5) 0.058(3) 0.052(4) -0.006(3) -0.002(4) -0.012(2)
O4 0.076(4) 0.068(5) 0.055(5) -0.007(4) -0.012(4) -0.017(3)
N1 0.039(2) 0.050(2) 0.032(2) -0.004(2) 0.004(2) -0.0067(19)
N2 0.034(2) 0.051(2) 0.037(2) -0.003(2) 0.006(2) -0.0011(18)
N3 0.056(3) 0.088(4) 0.039(3) -0.003(3) -0.011(3) 0.021(3)
N4 0.040(2) 0.090(4) 0.042(3) -0.002(3) -0.006(3) -0.010(2)
C1 0.036(2) 0.058(3) 0.025(3) 0.004(2) 0.000(2) -0.001(2)
C2 0.041(3) 0.072(4) 0.040(3) -0.005(3) 0.004(3) -0.012(3)
C3 0.035(3) 0.104(5) 0.026(3) -0.003(3) -0.006(3) -0.008(3)
C4 0.032(3) 0.096(5) 0.041(4) 0.016(4) -0.003(3) 0.008(3)
C5 0.034(2) 0.073(4) 0.044(3) 0.009(3) 0.003(3) 0.008(2)
C6 0.026(2) 0.066(3) 0.032(3) 0.008(3) 0.006(2) 0.000(2)
C7 0.027(2) 0.053(3) 0.032(3) 0.006(3) 0.004(2) 0.002(2)
C8 0.037(3) 0.057(3) 0.042(3) -0.008(3) -0.002(3) 0.001(2)
C9 0.027(2) 0.076(4) 0.034(3) -0.004(3) 0.010(2) -0.009(2)
C10 0.032(3) 0.071(4) 0.025(3) -0.005(3) 0.010(2) 0.007(2)
C11 0.047(3) 0.061(3) 0.032(3) 0.000(3) 0.006(3) 0.007(2)
C12 0.035(2) 0.048(3) 0.031(3) -0.001(2) 0.003(2) 0.000(2)

loop_
_atom_type_symbol
_atom_type_description
_atom_type_scat_dispersion_real
_atom_type_scat_dispersion_imag
_atom_type_scat_source
C C 0.0033 0.0000 'International Tables Vol C Tables 4.2.6.8 and 6.1.1.4'
H H 0.0000 0.0000 'International Tables Vol C Tables 4.2.6.8 and 6.1.1.4'
N N 0.0061 0.0000 'International Tables Vol C Tables 4.2.6.8 and 6.1.1.4'
O O 0.0106 0.0000 'International Tables Vol C Tables 4.2.6.8 and 6.1.1.4'

loop_
_geom_angle_atom_site_label_1
_geom_angle_atom_site_label_2
_geom_angle_atom_site_label_3
_geom_angle
H1W O1 H2W 109.3
H3W O2 H4W 129.3
H5W O3 H6W 138.1
H8W O4 H7W 130.9
C12 N1 C1 116.8(4)
C7 N2 C6 118.0(4)
C10 N3 H1N 117.1
C10 N3 H2N 110.00
H1N N3 H2N 110.00
C9 N4 H3N 117.1
C9 N4 H4N 111.9
H3N N4 H4N 131.0
N1 C1 C6 121.4(5)
N1 C1 C2 119.7(5)
C6 C1 C2 118.9(5)
C3 C2 C1 119.9(6)
C3 C2 H2 120.0
C1 C2 H2 120.0
C2 C3 C4 120.9(6)
C2 C3 H3 119.6
C4 C3 H3 119.6
C5 C4 C3 120.4(6)
C5 C4 H4 119.8
C3 C4 H4 119.8
C4 C5 C6 121.3(6)
C4 C5 H5 119.4
C6 C5 H5 119.4
N2 C6 C1 121.2(5)
N2 C6 C5 120.1(5)
C1 C6 C5 118.7(5)
N2 C7 C8 120.8(5)
N2 C7 C12 121.0(5)
C8 C7 C12 118.2(4)
C9 C8 C7 121.9(5)
C9 C8 H8 119.1
C7 C8 H8 119.1
C8 C9 N4 121.6(5)
C8 C9 C10 120.0(5)
N4 C9 C10 118.3(5)
C11 C10 N3 121.4(5)
C11 C10 C9 119.0(5)
N3 C10 C9 119.2(5)
C10 C11 C12 122.6(5)
C10 C11 H11 118.7
C12 C11 H11 118.7
N1 C12 C11 120.2(5)
N1 C12 C7 121.7(4)
C11 C12 C7 118.1(4)

loop_
_geom_bond_atom_site_label_1
_geom_bond_atom_site_label_2
_geom_bond_distance
O1 H1W 0.9542
O1 H2W 0.9512
O2 H3W 0.9395
O2 H4W 0.7825
O3 H5W 0.9069
O3 H6W 0.8459
O4 H8W 0.9234
O4 H7W 0.9886
N1 C12 1.327(6)
N1 C1 1.355(7)
N2 C7 1.314(6)
N2 C6 1.347(7)
N3 C10 1.371(7)
N3 H1N 0.9875
N3 H2N 0.8500
N4 C9 1.377(7)
N4 H3N 0.9793
N4 H4N 0.8063
C1 C6 1.415(8)
C1 C2 1.419(8)
C2 C3 1.367(8)
C2 H2 0.9300
C3 C4 1.402(9)
C3 H3 0.9300
C4 C5 1.339(9)
C4 H4 0.9300
C5 C6 1.417(7)
C5 H5 0.9300
C7 C8 1.426(8)
C7 C12 1.446(7)
C8 C9 1.366(8)
C8 H8 0.9300
C9 C10 1.447(8)
C10 C11 1.362(8)
C11 C12 1.426(7)
C11 H11 0.9300

loop_
_geom_torsion_atom_site_label_1
_geom_torsion_atom_site_label_2
_geom_torsion_atom_site_label_3
_geom_torsion_atom_site_label_4
_geom_torsion
C12 N1 C1 C6 0.7(7)
C12 N1 C1 C2 -178.4(5)
N1 C1 C2 C3 179.6(5)
C6 C1 C2 C3 0.5(8)
C1 C2 C3 C4 -0.6(9)
C2 C3 C4 C5 0.8(9)
C3 C4 C5 C6 -1.0(8)
C7 N2 C6 C1 -1.7(7)
C7 N2 C6 C5 178.7(5)
N1 C1 C6 N2 0.6(7)
C2 C1 C6 N2 179.7(5)
N1 C1 C6 C5 -179.8(5)
C2 C1 C6 C5 -0.7(7)
C4 C5 C6 N2 -179.4(5)
C4 C5 C6 C1 0.9(8)
C6 N2 C7 C8 179.5(5)
C6 N2 C7 C12 1.5(7)
N2 C7 C8 C9 -179.4(5)
C12 C7 C8 C9 -1.4(8)
C7 C8 C9 N4 -176.1(5)
C7 C8 C9 C10 2.8(8)
C8 C9 C10 C11 -2.8(8)
N4 C9 C10 C11 176.1(5)
C8 C9 C10 N3 -176.1(5)
N4 C9 C10 N3 2.8(8)
N3 C10 C11 C12 174.6(5)
C9 C10 C11 C12 1.4(8)
C1 N1 C12 C11 -179.0(5)
C1 N1 C12 C7 -0.8(7)
C10 C11 C12 N1 178.3(5)
C10 C11 C12 C7 0.0(7)
N2 C7 C12 N1 -0.3(7)
C8 C7 C12 N1 -178.3(5)
N2 C7 C12 C11 178.0(5)
C8 C7 C12 C11 0.0(6)

loop_
_cod_related_entry_id
_cod_related_entry_database
_cod_related_entry_code
1 ChemSpider 30655504
